data_7156626
loop_
_publ_author_name
'Xu, Zhong-Qi'
'Zheng, Lin-Chuang'
'Li, Lin'
'Duan, Lili'
'Li, Yue-Ming'

_publ_section_title
;
 Metal-free oxysulfonylation and aminosulfonylation of alkenyl oximes:
 synthesis of sulfonylated isoxazolines and cyclic nitrones.
;
_journal_issue 4
_journal_name_full 'Organic &amp; biomolecular chemistry'
_journal_page_first 898
_journal_page_last 907
_journal_paper_doi 10.1039/c8ob02879f
_journal_volume 17
_journal_year 2019
_chemical_formula_moiety 'C20 H23 N O3 S'
_chemical_formula_sum 'C20 H23 N O3 S'
_chemical_formula_weight 357.45
_space_group_crystal_system orthorhombic
_space_group_IT_number 61
_space_group_name_Hall '-P 2ac 2ab'
_space_group_name_H-M_alt 'P b c a'
_symmetry_space_group_name_Hall '-P 2ac 2ab'
_symmetry_space_group_name_H-M 'P b c a'
_atom_sites_solution_hydrogens geom
_atom_sites_solution_primary dual
_audit_creation_date 2018-06-27
_audit_creation_method
;
Olex2 1.2
(compiled 2017.01.04 svn.r3372 for OlexSys, GUI svn.r5292)
;
_audit_update_record
;
2018-11-18 deposited with the CCDC.
2018-12-21 downloaded from the CCDC.
;
_cell_angle_alpha 90
_cell_angle_beta 90
_cell_angle_gamma 90
_cell_formula_units_Z 8
_cell_length_a 10.1298(3)
_cell_length_b 18.7025(5)
_cell_length_c 19.0521(5)
_cell_measurement_reflns_used 19462
_cell_measurement_temperature 113.15
_cell_measurement_theta_max 33.0000
_cell_measurement_theta_min 2.1630
_cell_volume 3609.47(17)
_computing_cell_refinement 'CrysAlisPro 1.171.39.46 (Rigaku OD, 2018)'
_computing_data_collection 'CrystalClear(Rigaku, 2018)'
_computing_data_reduction 'CrysAlisPro 1.171.39.46 (Rigaku OD, 2018)'
_computing_molecular_graphics 'Olex2 (Dolomanov et al., 2009)'
_computing_publication_material 'Olex2 (Dolomanov et al., 2009)'
_computing_structure_refinement 'ShelXL (Sheldrick, 2015)'
_computing_structure_solution 'ShelXT (Sheldrick, 2015)'
_diffrn_ambient_temperature 113.15
_diffrn_detector 'CCD plate'
_diffrn_measured_fraction_theta_full 1.000
_diffrn_measured_fraction_theta_max 1.000
_diffrn_measurement_details
;
List of Runs (angles in degrees, time in seconds):

  # Type    Start    End  Width  t~exp~   \w     \q     \k     \f   Frames
#--------------------------------------------------------------------------
  1  \w   -115.00  65.00   1.00    1.00    --  -25.00  45.00   0.00  180
  2  \w   -115.00  65.00   1.00    1.00    --  -25.00  45.00  90.00  180
  3  \w   -115.00  65.00   1.00    1.00    --  -25.00  45.00 180.00  180
;
_diffrn_measurement_device 'abstract diffractometer'
_diffrn_measurement_device_type 'Rigaku Saturn 70'
_diffrn_measurement_method '\w scans'
_diffrn_orient_matrix_type 'CrysAlisPro convention (1999,Acta A55,543-557)'
_diffrn_orient_matrix_UB_11 0.0011931000
_diffrn_orient_matrix_UB_12 0.0248175000
_diffrn_orient_matrix_UB_13 -0.0281305000
_diffrn_orient_matrix_UB_21 -0.0168661000
_diffrn_orient_matrix_UB_22 -0.0277300000
_diffrn_orient_matrix_UB_23 -0.0237718000
_diffrn_orient_matrix_UB_31 -0.0679597000
_diffrn_orient_matrix_UB_32 0.0072996000
_diffrn_orient_matrix_UB_33 0.0054207000
_diffrn_radiation_monochromator confocal
_diffrn_radiation_probe x-ray
_diffrn_radiation_type MoK\a
_diffrn_radiation_wavelength 0.71073
_diffrn_reflns_av_R_equivalents 0.0558
_diffrn_reflns_av_unetI/netI 0.0271
_diffrn_reflns_Laue_measured_fraction_full 1.000
_diffrn_reflns_Laue_measured_fraction_max 1.000
_diffrn_reflns_limit_h_max 13
_diffrn_reflns_limit_h_min -13
_diffrn_reflns_limit_k_max 24
_diffrn_reflns_limit_k_min -24
_diffrn_reflns_limit_l_max 25
_diffrn_reflns_limit_l_min -25
_diffrn_reflns_number 41041
_diffrn_reflns_point_group_measured_fraction_full 1.000
_diffrn_reflns_point_group_measured_fraction_max 1.000
_diffrn_reflns_theta_full 25.242
_diffrn_reflns_theta_max 27.877
_diffrn_reflns_theta_min 2.138
_diffrn_source 'rotating anode'
_diffrn_source_type 'Enhance (Mo) X-ray Source'
_exptl_absorpt_coefficient_mu 0.198
_exptl_absorpt_correction_T_max 1.00000
_exptl_absorpt_correction_T_min 0.72689
_exptl_absorpt_correction_type multi-scan
_exptl_absorpt_process_details
;
CrysAlisPro 1.171.39.46 (Rigaku Oxford Diffraction, 2018)
Empirical absorption correction using spherical harmonics,
 implemented in SCALE3 ABSPACK scaling algorithm.
;
_exptl_crystal_colour colourless
_exptl_crystal_colour_primary colourless
_exptl_crystal_density_diffrn 1.316
_exptl_crystal_description block
_exptl_crystal_F_000 1520
_exptl_crystal_size_max 0.32
_exptl_crystal_size_mid 0.24
_exptl_crystal_size_min 0.22
_refine_diff_density_max 0.354
_refine_diff_density_min -0.395
_refine_diff_density_rms 0.049
_refine_ls_extinction_coef 0.0031(4)
_refine_ls_extinction_expression Fc^*^=kFc[1+0.001xFc^2^\l^3^/sin(2\q)]^-1/4^
_refine_ls_extinction_method 'SHELXL-2016/6 (Sheldrick 2016)'
_refine_ls_goodness_of_fit_ref 1.039
_refine_ls_hydrogen_treatment constr
_refine_ls_matrix_type full
_refine_ls_number_parameters 230
_refine_ls_number_reflns 4310
_refine_ls_number_restraints 0
_refine_ls_restrained_S_all 1.039
_refine_ls_R_factor_all 0.0483
_refine_ls_R_factor_gt 0.0400
_refine_ls_shift/su_max 0.001
_refine_ls_shift/su_mean 0.000
_refine_ls_structure_factor_coef Fsqd
_refine_ls_weighting_details 'w=1/[\s^2^(Fo^2^)+(0.0449P)^2^+1.9702P] where P=(Fo^2^+2Fc^2^)/3'
_refine_ls_weighting_scheme calc
_refine_ls_wR_factor_gt 0.0977
_refine_ls_wR_factor_ref 0.1037
_reflns_Friedel_coverage 0.000
_reflns_number_gt 3677
_reflns_number_total 4310
_reflns_threshold_expression 'I > 2\s(I)'
_cod_data_source_file c8ob02879f2.cif
_cod_data_source_block r20180627b
_cod_depositor_comments 'Adding full bibliography for 7156626.cif.'
_cod_database_code 7156626
_shelx_shelxl_version_number 2016/6
_shelx_space_group_comment
;
The symmetry employed for this shelxl refinement is uniquely defined
by the following loop, which should always be used as a source of
symmetry information in preference to the above space-group names.
They are only intended as comments.
;
_shelx_estimated_absorpt_t_max 0.958
_shelx_estimated_absorpt_t_min 0.939
_reflns_odcompleteness_completeness 95.63
_reflns_odcompleteness_iscentric 1
_reflns_odcompleteness_theta 32.90
_olex2_refinement_description
;
1. Fixed Uiso
 At 1.2 times of:
  All C(H) groups, All C(H,H) groups
 At 1.5 times of:
  All C(H,H,H) groups
2.a Ternary CH refined with riding coordinates:
 C4(H4)
2.b Secondary CH2 refined with riding coordinates:
 C3(H3A,H3B), C13(H13A,H13B)
2.c Aromatic/amide H refined with riding coordinates:
 C6(H6), C7(H7), C8(H8), C9(H9), C10(H10), C15(H15), C16(H16), C18(H18),
 C19(H19)
2.d Idealised Me refined as rotating group:
 C11(H11A,H11B,H11C), C12(H12A,H12B,H12C), C20(H20A,H20B,H20C)
;
_olex2_submission_special_instructions 'No special instructions were received'
_oxdiff_exptl_absorpt_empirical_details
;
Empirical correction (ABSPACK) includes:
- Absorption correction using spherical harmonics
- Frame scaling
- Detector area scaling
;
_oxdiff_exptl_absorpt_empirical_full_max 1.537
_oxdiff_exptl_absorpt_empirical_full_min 0.725

loop_
_space_group_symop_operation_xyz
'x, y, z'
'-x+1/2, -y, z+1/2'
'-x, y+1/2, -z+1/2'
'x+1/2, -y+1/2, -z'
'-x, -y, -z'
'x-1/2, y, -z-1/2'
'x, -y-1/2, z-1/2'
'-x-1/2, y-1/2, z'

loop_
_atom_site_label
_atom_site_type_symbol
_atom_site_fract_x
_atom_site_fract_y
_atom_site_fract_z
_atom_site_U_iso_or_equiv
_atom_site_adp_type
_atom_site_occupancy
_atom_site_site_symmetry_order
_atom_site_calc_flag
_atom_site_refinement_flags_posn
S1 S 0.50563(3) 0.30013(2) 0.84999(2) 0.02025(11) Uani 1 1 d .
O1 O 0.22013(10) 0.44743(5) 0.74289(5) 0.0236(2) Uani 1 1 d .
O2 O 0.52426(11) 0.32249(6) 0.92171(6) 0.0295(3) Uani 1 1 d .
O3 O 0.61892(10) 0.27538(6) 0.81112(6) 0.0271(3) Uani 1 1 d .
N1 N 0.31010(12) 0.41822(6) 0.70403(6) 0.0190(3) Uani 1 1 d .
C1 C 0.34429(14) 0.43577(8) 0.64055(8) 0.0210(3) Uani 1 1 d .
C2 C 0.45143(15) 0.38799(9) 0.61151(8) 0.0252(3) Uani 1 1 d .
C3 C 0.48817(17) 0.34122(9) 0.67564(8) 0.0309(4) Uani 1 1 d .
H3A H 0.489554 0.290064 0.662312 0.037 Uiso 1 1 calc R
H3B H 0.576591 0.354521 0.693515 0.037 Uiso 1 1 calc R
C4 C 0.38325(14) 0.35456(7) 0.73182(7) 0.0202(3) Uani 1 1 d .
H4 H 0.322472 0.312541 0.734864 0.024 Uiso 1 1 calc R
C5 C 0.28516(14) 0.49892(8) 0.60610(7) 0.0213(3) Uani 1 1 d .
C6 C 0.31758(18) 0.56669(9) 0.63058(9) 0.0319(4) Uani 1 1 d .
H6 H 0.377851 0.571411 0.668504 0.038 Uiso 1 1 calc R
C7 C 0.26363(19) 0.62727(9) 0.60069(9) 0.0343(4) Uani 1 1 d .
H7 H 0.286264 0.673196 0.618253 0.041 Uiso 1 1 calc R
C8 C 0.17666(16) 0.62094(8) 0.54518(8) 0.0270(3) Uani 1 1 d .
H8 H 0.138816 0.662457 0.524670 0.032 Uiso 1 1 calc R
C9 C 0.14488(15) 0.55381(8) 0.51958(8) 0.0254(3) Uani 1 1 d .
H9 H 0.086039 0.549469 0.480985 0.030 Uiso 1 1 calc R
C10 C 0.19840(15) 0.49270(8) 0.54990(8) 0.0239(3) Uani 1 1 d .
H10 H 0.175722 0.446814 0.532250 0.029 Uiso 1 1 calc R
C11 C 0.56997(18) 0.43272(11) 0.58833(11) 0.0428(5) Uani 1 1 d .
H11A H 0.544039 0.463792 0.549269 0.064 Uiso 1 1 calc GR
H11B H 0.641398 0.400946 0.573145 0.064 Uiso 1 1 calc GR
H11C H 0.600469 0.462109 0.627708 0.064 Uiso 1 1 calc GR
C12 C 0.3995(2) 0.34323(11) 0.55036(10) 0.0449(5) Uani 1 1 d .
H12A H 0.322754 0.315516 0.565843 0.067 Uiso 1 1 calc GR
H12B H 0.468866 0.310570 0.534270 0.067 Uiso 1 1 calc GR
H12C H 0.373663 0.374886 0.511747 0.067 Uiso 1 1 calc GR
C13 C 0.43466(14) 0.37342(7) 0.80447(7) 0.0203(3) Uani 1 1 d .
H13A H 0.360888 0.392766 0.832765 0.024 Uiso 1 1 calc R
H13B H 0.501821 0.411589 0.799860 0.024 Uiso 1 1 calc R
C14 C 0.38606(14) 0.23179(7) 0.84756(7) 0.0200(3) Uani 1 1 d .
C15 C 0.40154(16) 0.17576(8) 0.80044(8) 0.0253(3) Uani 1 1 d .
H15 H 0.475022 0.174721 0.769477 0.030 Uiso 1 1 calc R
C16 C 0.30858(16) 0.12132(8) 0.79906(8) 0.0264(3) Uani 1 1 d .
H16 H 0.319330 0.082636 0.767254 0.032 Uiso 1 1 calc R
C17 C 0.19981(15) 0.12259(8) 0.84363(8) 0.0233(3) Uani 1 1 d .
C18 C 0.18624(16) 0.17954(8) 0.89028(8) 0.0251(3) Uani 1 1 d .
H18 H 0.112307 0.180988 0.920922 0.030 Uiso 1 1 calc R
C19 C 0.27870(15) 0.23409(8) 0.89272(8) 0.0236(3) Uani 1 1 d .
H19 H 0.268720 0.272530 0.924878 0.028 Uiso 1 1 calc R
C20 C 0.10017(18) 0.06314(9) 0.84171(9) 0.0324(4) Uani 1 1 d .
H20A H 0.116764 0.032760 0.800738 0.049 Uiso 1 1 calc GR
H20B H 0.011157 0.083417 0.838553 0.049 Uiso 1 1 calc GR
H20C H 0.107572 0.034461 0.884576 0.049 Uiso 1 1 calc GR

loop_
_atom_site_aniso_label
_atom_site_aniso_U_11
_atom_site_aniso_U_22
_atom_site_aniso_U_33
_atom_site_aniso_U_23
_atom_site_aniso_U_13
_atom_site_aniso_U_12
S1 0.01838(19) 0.01944(19) 0.0229(2) 0.00196(13) -0.00139(13) 0.00006(13)
O1 0.0181(5) 0.0260(5) 0.0267(5) -0.0013(4) 0.0047(4) 0.0040(4)
O2 0.0311(6) 0.0316(6) 0.0257(6) -0.0003(5) -0.0070(5) -0.0036(5)
O3 0.0184(5) 0.0253(5) 0.0376(6) 0.0051(5) 0.0050(5) 0.0021(4)
N1 0.0157(6) 0.0188(6) 0.0224(6) -0.0006(5) -0.0005(5) 0.0004(5)
C1 0.0191(7) 0.0223(7) 0.0216(7) -0.0004(5) -0.0021(6) -0.0007(6)
C2 0.0231(7) 0.0321(8) 0.0205(7) -0.0006(6) 0.0003(6) 0.0056(6)
C3 0.0334(9) 0.0349(9) 0.0242(8) 0.0015(7) 0.0049(7) 0.0138(7)
C4 0.0200(7) 0.0188(6) 0.0217(7) 0.0008(5) -0.0012(6) 0.0011(5)
C5 0.0202(7) 0.0240(7) 0.0198(7) 0.0015(5) 0.0007(6) -0.0008(6)
C6 0.0357(9) 0.0280(8) 0.0321(8) -0.0014(7) -0.0120(7) -0.0031(7)
C7 0.0418(10) 0.0228(8) 0.0381(9) -0.0003(7) -0.0069(8) -0.0042(7)
C8 0.0270(8) 0.0260(7) 0.0279(8) 0.0075(6) 0.0034(6) 0.0011(6)
C9 0.0213(7) 0.0309(8) 0.0239(7) 0.0030(6) -0.0020(6) 0.0004(6)
C10 0.0220(7) 0.0243(7) 0.0253(7) -0.0001(6) -0.0021(6) -0.0020(6)
C11 0.0281(9) 0.0535(12) 0.0468(11) 0.0130(9) 0.0104(8) 0.0057(8)
C12 0.0450(11) 0.0534(12) 0.0363(10) -0.0205(9) -0.0112(9) 0.0195(9)
C13 0.0199(7) 0.0176(6) 0.0235(7) 0.0009(5) -0.0018(6) 0.0005(5)
C14 0.0201(7) 0.0189(7) 0.0211(7) 0.0025(5) -0.0004(6) 0.0009(5)
C15 0.0251(8) 0.0249(7) 0.0260(7) -0.0016(6) 0.0075(6) 0.0003(6)
C16 0.0302(8) 0.0200(7) 0.0291(8) -0.0036(6) 0.0055(6) -0.0013(6)
C17 0.0228(8) 0.0209(7) 0.0260(7) 0.0042(6) 0.0005(6) -0.0005(6)
C18 0.0227(8) 0.0260(7) 0.0267(8) 0.0010(6) 0.0062(6) 0.0002(6)
C19 0.0255(8) 0.0231(7) 0.0222(7) -0.0013(6) 0.0027(6) 0.0020(6)
C20 0.0335(9) 0.0248(8) 0.0390(9) -0.0002(7) 0.0085(7) -0.0069(7)

loop_
_atom_type_symbol
_atom_type_description
_atom_type_scat_dispersion_real
_atom_type_scat_dispersion_imag
_atom_type_scat_source
C C 0.0033 0.0016 'International Tables Vol C Tables 4.2.6.8 and 6.1.1.4'
H H 0.0000 0.0000 'International Tables Vol C Tables 4.2.6.8 and 6.1.1.4'
N N 0.0061 0.0033 'International Tables Vol C Tables 4.2.6.8 and 6.1.1.4'
O O 0.0106 0.0060 'International Tables Vol C Tables 4.2.6.8 and 6.1.1.4'
S S 0.1246 0.1234 'International Tables Vol C Tables 4.2.6.8 and 6.1.1.4'

loop_
_geom_angle_atom_site_label_1
_geom_angle_atom_site_label_2
_geom_angle_atom_site_label_3
_geom_angle
O2 S1 O3 118.41(7)
O2 S1 C13 107.00(7)
O2 S1 C14 108.99(7)
O3 S1 C13 108.62(7)
O3 S1 C14 107.51(7)
C14 S1 C13 105.61(7)
O1 N1 C1 127.79(12)
O1 N1 C4 118.75(11)
C1 N1 C4 113.41(12)
N1 C1 C2 112.50(13)
N1 C1 C5 120.46(13)
C5 C1 C2 126.95(13)
C1 C2 C3 102.58(12)
C1 C2 C11 110.27(14)
C1 C2 C12 110.86(13)
C11 C2 C3 110.39(14)
C12 C2 C3 112.02(15)
C12 C2 C11 110.48(15)
C2 C3 H3A 110.3
C2 C3 H3B 110.3
H3A C3 H3B 108.6
C4 C3 C2 107.05(12)
C4 C3 H3A 110.3
C4 C3 H3B 110.3
N1 C4 C3 103.06(11)
N1 C4 H4 109.9
N1 C4 C13 107.85(11)
C3 C4 H4 109.9
C13 C4 C3 115.92(13)
C13 C4 H4 109.9
C6 C5 C1 118.95(13)
C6 C5 C10 118.95(14)
C10 C5 C1 122.10(13)
C5 C6 H6 119.5
C7 C6 C5 121.08(15)
C7 C6 H6 119.5
C6 C7 H7 120.1
C6 C7 C8 119.86(15)
C8 C7 H7 120.1
C7 C8 H8 120.1
C7 C8 C9 119.70(15)
C9 C8 H8 120.1
C8 C9 H9 119.7
C8 C9 C10 120.54(14)
C10 C9 H9 119.7
C5 C10 C9 119.85(14)
C5 C10 H10 120.1
C9 C10 H10 120.1
C2 C11 H11A 109.5
C2 C11 H11B 109.5
C2 C11 H11C 109.5
H11A C11 H11B 109.5
H11A C11 H11C 109.5
H11B C11 H11C 109.5
C2 C12 H12A 109.5
C2 C12 H12B 109.5
C2 C12 H12C 109.5
H12A C12 H12B 109.5
H12A C12 H12C 109.5
H12B C12 H12C 109.5
S1 C13 H13A 108.8
S1 C13 H13B 108.8
C4 C13 S1 113.87(10)
C4 C13 H13A 108.8
C4 C13 H13B 108.8
H13A C13 H13B 107.7
C15 C14 S1 119.14(11)
C19 C14 S1 120.02(11)
C19 C14 C15 120.84(14)
C14 C15 H15 120.3
C16 C15 C14 119.31(14)
C16 C15 H15 120.3
C15 C16 H16 119.6
C15 C16 C17 120.90(14)
C17 C16 H16 119.6
C16 C17 C18 118.70(14)
C16 C17 C20 120.30(14)
C18 C17 C20 120.99(14)
C17 C18 H18 119.4
C19 C18 C17 121.15(14)
C19 C18 H18 119.4
C14 C19 H19 120.5
C18 C19 C14 119.09(14)
C18 C19 H19 120.5
C17 C20 H20A 109.5
C17 C20 H20B 109.5
C17 C20 H20C 109.5
H20A C20 H20B 109.5
H20A C20 H20C 109.5
H20B C20 H20C 109.5

loop_
_geom_bond_atom_site_label_1
_geom_bond_atom_site_label_2
_geom_bond_distance
S1 O2 1.4414(11)
S1 O3 1.4421(11)
S1 C13 1.7743(14)
S1 C14 1.7614(15)
O1 N1 1.2950(15)
N1 C1 1.3002(19)
N1 C4 1.4989(18)
C1 C2 1.511(2)
C1 C5 1.478(2)
C2 C3 1.548(2)
C2 C11 1.529(2)
C2 C12 1.528(2)
C3 H3A 0.9900
C3 H3B 0.9900
C3 C4 1.529(2)
C4 H4 1.0000
C4 C13 1.5203(19)
C5 C6 1.390(2)
C5 C10 1.390(2)
C6 H6 0.9500
C6 C7 1.381(2)
C7 H7 0.9500
C7 C8 1.381(2)
C8 H8 0.9500
C8 C9 1.385(2)
C9 H9 0.9500
C9 C10 1.391(2)
C10 H10 0.9500
C11 H11A 0.9800
C11 H11B 0.9800
C11 H11C 0.9800
C12 H12A 0.9800
C12 H12B 0.9800
C12 H12C 0.9800
C13 H13A 0.9900
C13 H13B 0.9900
C14 C15 1.389(2)
C14 C19 1.387(2)
C15 H15 0.9500
C15 C16 1.387(2)
C16 H16 0.9500
C16 C17 1.391(2)
C17 C18 1.394(2)
C17 C20 1.502(2)
C18 H18 0.9500
C18 C19 1.386(2)
C19 H19 0.9500
C20 H20A 0.9800
C20 H20B 0.9800
C20 H20C 0.9800

loop_
_geom_torsion_atom_site_label_1
_geom_torsion_atom_site_label_2
_geom_torsion_atom_site_label_3
_geom_torsion_atom_site_label_4
_geom_torsion
S1 C14 C15 C16 179.08(12)
S1 C14 C19 C18 -179.57(11)
O1 N1 C1 C2 -178.61(13)
O1 N1 C1 C5 4.7(2)
O1 N1 C4 C3 -174.14(12)
O1 N1 C4 C13 -51.04(16)
O2 S1 C13 C4 -168.48(10)
O2 S1 C14 C15 -142.87(12)
O2 S1 C14 C19 36.62(14)
O3 S1 C13 C4 62.62(12)
O3 S1 C14 C15 -13.36(14)
O3 S1 C14 C19 166.14(12)
N1 C1 C2 C3 -6.33(17)
N1 C1 C2 C11 -123.91(15)
N1 C1 C2 C12 113.41(16)
N1 C1 C5 C6 69.5(2)
N1 C1 C5 C10 -110.66(17)
N1 C4 C13 S1 172.27(9)
C1 N1 C4 C3 8.09(16)
C1 N1 C4 C13 131.19(13)
C1 C2 C3 C4 10.92(17)
C1 C5 C6 C7 -179.19(16)
C1 C5 C10 C9 179.63(14)
C2 C1 C5 C6 -106.75(19)
C2 C1 C5 C10 73.1(2)
C2 C3 C4 N1 -11.48(16)
C2 C3 C4 C13 -129.04(14)
C3 C4 C13 S1 -72.86(15)
C4 N1 C1 C2 -1.08(17)
C4 N1 C1 C5 -177.82(12)
C5 C1 C2 C3 170.16(15)
C5 C1 C2 C11 52.6(2)
C5 C1 C2 C12 -70.1(2)
C5 C6 C7 C8 -0.5(3)
C6 C5 C10 C9 -0.5(2)
C6 C7 C8 C9 -0.4(3)
C7 C8 C9 C10 0.9(2)
C8 C9 C10 C5 -0.4(2)
C10 C5 C6 C7 1.0(3)
C11 C2 C3 C4 128.42(15)
C12 C2 C3 C4 -108.01(16)
C13 S1 C14 C15 102.48(13)
C13 S1 C14 C19 -78.03(13)
C14 S1 C13 C4 -52.45(12)
C14 C15 C16 C17 0.7(2)
C15 C14 C19 C18 -0.1(2)
C15 C16 C17 C18 -0.4(2)
C15 C16 C17 C20 -179.81(15)
C16 C17 C18 C19 -0.1(2)
C17 C18 C19 C14 0.3(2)
C19 C14 C15 C16 -0.4(2)
C20 C17 C18 C19 179.31(15)
